data_9002337
loop_
_publ_author_name
'Armbruster, T.'
'Gnos, E.'

_publ_section_title
;
 Tetrahedral vacancies and cation ordering in low-temperature Mn-bearing
 vesuvianites: Indication of a hydrogarnet-like substitution
 Sample: NC14-2
;
_journal_name_full 'American Mineralogist'
_journal_page_first 570
_journal_page_last 577
_journal_volume 85
_journal_year 2000
_chemical_formula_sum 'Al4.74 B0.24 Ca9.5 Mn1.76 O39.2 Si8.67'
_chemical_name_mineral Vesuvianite
_space_group_IT_number 85
_symmetry_space_group_name_Hall '-P 4a'
_symmetry_space_group_name_H-M 'P 4/n :2'
_cell_angle_alpha 90
_cell_angle_beta 90
_cell_angle_gamma 90
_cell_formula_units_Z 4
_cell_length_a 15.571
_cell_length_b 15.571
_cell_length_c 11.789
_cell_volume 2858.314
_database_code_amcsd 0002421
_exptl_crystal_density_diffrn 3.436
_cod_original_sg_symbol_H-M 'P 4/n'
_cod_original_formula_sum 'Si8.67 Al4.74 Mn1.76 Ca9.5 O39.2 B.24'
_cod_database_code 9002337

loop_
_space_group_symop_operation_xyz
x,y,z
1/2+y,-x,-z
1/2-y,x,z
1/2+x,1/2+y,-z
1/2-x,1/2-y,z
-y,1/2+x,-z
y,1/2-x,z
-x,-y,-z

loop_
_atom_site_label
_atom_site_fract_x
_atom_site_fract_y
_atom_site_fract_z
_atom_site_occupancy
_atom_site_U_iso_or_equiv
_atom_site_type_symbol
_atom_site_attached_hydrogens
Si1a -0.25000 0.25000 0.00000 0.91000 0.00697 Si 0
Si1b -0.25000 0.25000 0.50000 0.83000 0.00697 Si 0
Si2a -0.04070 0.31840 0.13050 0.90800 0.00697 Si 0
Si2b -0.04180 0.18040 0.37200 0.99200 0.00697 Si 0
Si3a 0.08750 0.34830 -0.13520 1.00000 0.00697 Si 0
Si3b 0.08050 0.15070 0.63500 1.00000 0.00697 Si 0
Al1a 0.00000 0.00000 0.00000 0.78000 0.00646 Al 0
Mn1a 0.00000 0.00000 0.00000 0.22000 0.00646 Mn 0
Al1b -0.50000 0.00000 0.50000 0.92000 0.00570 Al 0
Mn1b -0.50000 0.00000 0.50000 0.08000 0.00570 Mn 0
Al2a -0.11110 0.11770 0.12490 0.65000 0.00684 Al 0
Mn2a -0.11110 0.11770 0.12490 0.35000 0.00684 Mn 0
Al2b -0.38890 0.12040 0.37390 0.87000 0.00671 Al 0
Mn2b -0.38890 0.12040 0.37390 0.13000 0.00671 Mn 0
Ca1 -0.25000 0.25000 0.25130 1.00000 0.00861 Ca 0
Ca2a -0.04460 0.18820 -0.12020 1.00000 0.00937 Ca 0
Ca2b 0.18920 -0.04190 0.62190 1.00000 0.00874 Ca 0
Ca3a 0.09750 0.17780 0.11760 1.00000 0.01684 Ca 0
Ca3b -0.39840 -0.18090 -0.39060 1.00000 0.01431 Ca 0
O1a -0.21990 0.17210 0.08730 1.00000 0.00798 O 0
O1b -0.28250 0.17120 0.41400 1.00000 0.01216 O 0
O2a -0.11790 0.33780 0.22430 1.00000 0.00823 O 0
O2b -0.11780 0.15710 0.28080 1.00000 0.01140 O 0
O3a -0.04890 0.22100 0.07560 1.00000 0.01140 O 0
O3b -0.04990 0.27720 0.42520 1.00000 0.00735 O 0
O4a -0.06240 0.39250 0.03140 1.00000 0.01127 O 0
O4b -0.06410 0.10610 0.47140 1.00000 0.01064 O 0
O5a -0.01020 0.32680 -0.17600 1.00000 0.01140 O 0
O5b -0.01670 0.16850 0.68000 1.00000 0.01317 O 0
O6a 0.12310 0.27120 -0.05740 1.00000 0.01520 O 0
O6b 0.11590 0.22930 0.56020 1.00000 0.01456 O 0
O7a 0.05560 0.32560 0.18210 1.00000 0.01418 O 0
O7b 0.05520 0.17340 0.32580 1.00000 0.01393 O 0
O8a 0.09290 0.43780 -0.06550 1.00000 0.00823 O 0
O8b 0.09040 0.06080 0.56740 1.00000 0.01077 O 0
O9 0.14890 0.35820 -0.25040 1.00000 0.01039 O 0
O10a 0.25000 0.25000 0.13320 1.00000 0.02406 O 0
O10b -0.25000 -0.25000 -0.35580 1.00000 0.02406 O 0
O11a -0.00590 0.06070 0.13670 1.00000 0.00912 O 0
O11b -0.49430 0.06340 0.36350 1.00000 0.01013 O 0
CaX*4b 0.25000 0.25000 -0.14690 0.25300 0.00887 Ca 0
MnY*3a1 0.25000 0.25000 0.54700 0.25300 0.02786 Mn 0
CaX*4a 0.25000 0.25000 0.64700 0.74700 0.01279 Ca 0
MnY*3a2 0.25000 0.25000 -0.04410 0.74700 0.01482 Mn 0
O12a 0.14300 0.29200 0.21400 0.06000 0.01001 O 0
O12b 0.16100 0.22700 0.29300 0.04000 0.01001 O 0
BT2 -0.25300 -0.22200 -0.22800 0.12000 0.01001 B 0

loop_
_cod_changelog_entry_id
_cod_changelog_entry_author
_cod_changelog_entry_date
_cod_changelog_entry_text
1
;cod-tools version 3.8.0
Id: cif_guess_AMCSD_atom_types 9581 2023-05-17 12:35:41Z saulius
;
2023-05-23T09:15:33+03:00
;Derived atom types and hydrogen counts
from atom names that follow the AMCSD naming convention
(Wat == water, O-H == hydroxyl).
;
2
;cod-tools version 3.10.1
Id: cif_fix_AMCSD_atom_labels 10224 2024-08-07 11:09:31Z saulius
;
2024-08-07T19:38:46+03:00
;Changed the following '_atom_site_label' values:
the first duplicated label 'MnY*3a'  converted to 'MnY*3a1'
duplicated label 'MnY*3a' at index 43 converted to 'MnY*3a2'
;

loop_
_cod_related_entry_id
_cod_related_entry_database
_cod_related_entry_code
1 AMCSD 0002421
